data_7704145
loop_
_publ_author_name
'Ungpittagul, Thasanaporn'
'Wongmahasirikun, Phonpimon'
'Phomphrai, Khamphee'

_publ_section_title
;
 Synthesis and characterization of guanidinate tin(ii) complexes for
 ring-opening polymerization of cyclic esters.
;
_journal_issue 25
_journal_name_full 'Dalton transactions (Cambridge, England : 2003)'
_journal_page_first 8460
_journal_page_last 8471
_journal_paper_doi 10.1039/d0dt01115k
_journal_volume 49
_journal_year 2020
_chemical_formula_moiety 'C26 H64 N6 Si4 Sn'
_chemical_formula_sum 'C26 H64 N6 Si4 Sn'
_chemical_formula_weight 691.88
_chemical_properties_physical Air-sensitive,Moisture-sensitive
_space_group_crystal_system orthorhombic
_space_group_IT_number 19
_space_group_name_Hall 'P 2ac 2ab'
_space_group_name_H-M_alt 'P 21 21 21'
_atom_sites_solution_hydrogens geom
_audit_update_record
;
2018-04-27 deposited with the CCDC.	2020-04-14 downloaded from the CCDC.
;
_cell_angle_alpha 90
_cell_angle_beta 90
_cell_angle_gamma 90
_cell_formula_units_Z 4
_cell_length_a 9.709(7)
_cell_length_b 14.458(10)
_cell_length_c 26.69(2)
_cell_measurement_reflns_used 9809
_cell_measurement_temperature 100.(2)
_cell_measurement_theta_max 30.3682
_cell_measurement_theta_min 2.2354
_cell_volume 3747(5)
_computing_cell_refinement 'SAINT V8.34A (Bruker AXS Inc., 2013)'
_computing_data_collection 'APEX3 v2015.5-2 (Bruker AXS Inc., 2015)'
_computing_data_reduction 'SAINT V8.34A (Bruker AXS Inc., 2013)'
_computing_molecular_graphics 'shelXle (C.B. Huebschle, rev 717)'
_computing_publication_material 'Bruker SHELXL (Bruker AXS Inc., 2015)'
_computing_structure_refinement 'SHELXL-2014/7 (Sheldrick, 2014)'
_computing_structure_solution 'XT, VERSION 2014/4'
_diffrn_ambient_temperature 100.(2)
_diffrn_detector_area_resol_mean 10.4167
_diffrn_measured_fraction_theta_full 0.997
_diffrn_measured_fraction_theta_max 0.997
_diffrn_measurement_device_type 'bruker D8 Venture'
_diffrn_measurement_method '\f and \w scans'
_diffrn_radiation_type 'Mo K\a'
_diffrn_radiation_wavelength 0.71073
_diffrn_reflns_av_R_equivalents 0.0630
_diffrn_reflns_av_unetI/netI 0.0243
_diffrn_reflns_limit_h_max 14
_diffrn_reflns_limit_h_min -14
_diffrn_reflns_limit_k_max 21
_diffrn_reflns_limit_k_min -21
_diffrn_reflns_limit_l_max 39
_diffrn_reflns_limit_l_min -39
_diffrn_reflns_number 208252
_diffrn_reflns_theta_full 31.50
_diffrn_reflns_theta_max 31.50
_diffrn_reflns_theta_min 2.23
_diffrn_source 'microfocus sealed x-ray tube'
_diffrn_source_type 'Incoatec I\mus'
_exptl_absorpt_coefficient_mu 0.833
_exptl_absorpt_correction_T_max 0.960
_exptl_absorpt_correction_T_min 0.908
_exptl_absorpt_correction_type multi-scan
_exptl_absorpt_process_details
;
SADABS-2014/5 - Bruker AXS area detector scaling and absorption correction
;
_exptl_crystal_colour 'clear light colourless'
_exptl_crystal_density_diffrn 1.226
_exptl_crystal_density_method 'not measured'
_exptl_crystal_description square
_exptl_crystal_F_000 1472
_exptl_crystal_size_max 0.1285
_exptl_crystal_size_mid 0.096
_exptl_crystal_size_min 0.0485
_refine_diff_density_max 0.791
_refine_diff_density_min -0.768
_refine_ls_abs_structure_details
;

Flack x determined using 5174 quotients [(I+)-(I-)]/[(I+)+(I-)]
(Parsons, Flack and Wagner, Acta Cryst. B69 (2013) 249-259).
;
_refine_ls_abs_structure_Flack -0.011(3)
_refine_ls_extinction_method none
_refine_ls_goodness_of_fit_ref 1.038
_refine_ls_hydrogen_treatment constr
_refine_ls_matrix_type full
_refine_ls_number_parameters 354
_refine_ls_number_reflns 12451
_refine_ls_number_restraints 0
_refine_ls_restrained_S_all 1.038
_refine_ls_R_factor_all 0.0241
_refine_ls_R_factor_gt 0.0223
_refine_ls_shift/su_max 0.003
_refine_ls_shift/su_mean 0.000
_refine_ls_structure_factor_coef Fsqd
_refine_ls_weighting_details 'w=1/[\s^2^(Fo^2^)+(0.0243P)^2^+1.8583P] where P=(Fo^2^+2Fc^2^)/3'
_refine_ls_weighting_scheme calc
_refine_ls_wR_factor_gt 0.0520
_refine_ls_wR_factor_ref 0.0527
_reflns_number_gt 11978
_reflns_number_total 12451
_reflns_threshold_expression 'I > 2\s(I)'
_cod_data_source_file d0dt01115k2.cif
_cod_data_source_block kptu02071703_CL_iPrTMS_2
_cod_depositor_comments
;
The following automatic conversions were performed:

data item '_exptl_absorpt_correction_type' value 'Multi-Scan' was
changed to 'multi-scan' in accordance with the
/home/data/users/saulius/crontab/automatic-downloads/rss-feeds/RSC/lib/dictionaries/cif_core.dic
dictionary named 'cif_core.dic' version 2.4.2 last updated on
2011-04-26.

Automatic conversion script
Id: cif_fix_values 7556 2019-12-06 15:28:31Z antanas 

 Adding full bibliography for 7704145--7704148.cif.
;
_cod_original_cell_volume 3747.(5)
_cod_database_code 7704145

loop_
_space_group_symop_operation_xyz
'x, y, z'
'-x+1/2, -y, z+1/2'
'-x, y+1/2, -z+1/2'
'x+1/2, -y+1/2, -z'

loop_
_atom_site_type_symbol
_atom_site_label
_atom_site_fract_x
_atom_site_fract_y
_atom_site_fract_z
_atom_site_U_iso_or_equiv
_atom_site_adp_type
_atom_site_calc_flag
_atom_site_refinement_flags_adp
_atom_site_refinement_flags_occupancy
_atom_site_refinement_flags_posn
_atom_site_occupancy
_atom_site_disorder_assembly
_atom_site_disorder_group
Sn Sn01 0.52794(2) 0.58634(2) 0.53994(2) 0.01078(3) Uani d . . . 1 . .
C C1 0.4947(2) 0.45356(14) 0.61145(8) 0.0118(4) Uani d . . . 1 . .
Si Si1 0.40816(7) 0.29628(5) 0.65926(2) 0.01749(12) Uani d . . . 1 . .
N N1 0.39489(19) 0.51605(13) 0.60754(7) 0.0132(3) Uani d . . . 1 . .
Si Si2 0.64189(6) 0.42484(5) 0.69735(2) 0.01402(11) Uani d . . . 1 . .
C C2 0.4804(2) 0.55165(13) 0.44118(7) 0.0103(3) Uani d . . . 1 . .
N N2 0.58072(19) 0.45303(13) 0.57228(7) 0.0129(3) Uani d . . . 1 . .
N N3 0.51376(19) 0.39406(12) 0.65377(6) 0.0123(3) Uani d . . . 1 . .
Si Si3 0.38234(6) 0.67373(4) 0.37195(2) 0.01180(10) Uani d . . . 1 . .
C C3 0.3106(2) 0.54317(17) 0.65041(9) 0.0161(4) Uani d . . . 1 . .
H H3 0.3445 0.51 0.6809 0.019 Uiso calc U . R 1 . .
N N4 0.39053(18) 0.54568(13) 0.47929(7) 0.0119(3) Uani d . . . 1 . .
C C4 0.3228(3) 0.64748(19) 0.65911(10) 0.0247(5) Uani d . . . 1 . .
H H4A 0.4196 0.6637 0.6647 0.037 Uiso calc U . R 1 . .
H H4B 0.2685 0.6649 0.6886 0.037 Uiso calc U . R 1 . .
H H4C 0.2882 0.6806 0.6297 0.037 Uiso calc U . R 1 . .
Si Si4 0.43973(6) 0.46601(4) 0.35046(2) 0.01471(12) Uani d . . . 1 . .
N N5 0.61066(17) 0.55153(12) 0.45595(7) 0.0113(3) Uani d . . . 1 . .
C C5 0.1584(3) 0.5179(2) 0.64178(10) 0.0251(5) Uani d . . . 1 . .
H H5A 0.1217 0.5548 0.614 0.038 Uiso calc U . R 1 . .
H H5B 0.1056 0.5308 0.6723 0.038 Uiso calc U . R 1 . .
H H5C 0.1512 0.452 0.6336 0.038 Uiso calc U . R 1 . .
C C9 0.2431(2) 0.52885(15) 0.47367(8) 0.0129(4) Uani d . . . 1 . .
H H9 0.2197 0.5274 0.4372 0.015 Uiso calc U . R 1 . .
C C8 0.6564(3) 0.33231(18) 0.51440(10) 0.0270(6) Uani d . . . 1 . .
H H8A 0.6544 0.3767 0.4867 0.04 Uiso calc U . R 1 . .
H H8B 0.5669 0.3013 0.5169 0.04 Uiso calc U . R 1 . .
H H8C 0.7285 0.2862 0.5083 0.04 Uiso calc U . R 1 . .
C C7 0.8291(3) 0.4288(2) 0.56122(11) 0.0302(6) Uani d . . . 1 . .
H H7A 0.8991 0.3816 0.5544 0.045 Uiso calc U . R 1 . .
H H7B 0.8488 0.4584 0.5935 0.045 Uiso calc U . R 1 . .
H H7C 0.8306 0.4755 0.5346 0.045 Uiso calc U . R 1 . .
N N6 0.43607(17) 0.56188(12) 0.39046(6) 0.0104(3) Uani d . . . 1 . .
C C6 0.6863(2) 0.38321(17) 0.56318(9) 0.0186(4) Uani d . . . 1 . .
H H6 0.6849 0.3376 0.5913 0.022 Uiso calc U . R 1 . .
C C10 0.1616(2) 0.60580(17) 0.49877(9) 0.0192(4) Uani d . . . 1 . .
H H10A 0.1785 0.6643 0.4812 0.029 Uiso calc U . R 1 . .
H H10B 0.1907 0.6116 0.5338 0.029 Uiso calc U . R 1 . .
H H10C 0.0632 0.5911 0.4975 0.029 Uiso calc U . R 1 . .
C C11 0.2054(3) 0.43585(17) 0.49712(10) 0.0217(5) Uani d . . . 1 . .
H H11A 0.1091 0.4212 0.4895 0.033 Uiso calc U . R 1 . .
H H11B 0.2177 0.4392 0.5335 0.033 Uiso calc U . R 1 . .
H H11C 0.2652 0.3875 0.4834 0.033 Uiso calc U . R 1 . .
C C12 0.7240(2) 0.57933(17) 0.42314(8) 0.0133(3) Uani d . . . 1 . .
H H12 0.6855 0.5988 0.39 0.016 Uiso calc U . R 1 . .
C C13 0.8013(2) 0.66072(17) 0.44635(9) 0.0184(4) Uani d . . . 1 . .
H H13A 0.8807 0.6765 0.4253 0.028 Uiso calc U . R 1 . .
H H13B 0.8333 0.6437 0.4799 0.028 Uiso calc U . R 1 . .
H H13C 0.7397 0.7142 0.4487 0.028 Uiso calc U . R 1 . .
C C14 0.8244(2) 0.49891(18) 0.41501(10) 0.0204(4) Uani d . . . 1 . .
H H14A 0.774 0.4451 0.4022 0.031 Uiso calc U . R 1 . .
H H14B 0.8685 0.483 0.4469 0.031 Uiso calc U . R 1 . .
H H14C 0.8949 0.5172 0.3907 0.031 Uiso calc U . R 1 . .
C C15 0.2708(3) 0.3077(2) 0.70814(10) 0.0269(5) Uani d . . . 1 . .
H H15A 0.2168 0.3638 0.7018 0.04 Uiso calc U . R 1 . .
H H15B 0.3136 0.3119 0.7413 0.04 Uiso calc U . R 1 . .
H H15C 0.2102 0.2536 0.7069 0.04 Uiso calc U . R 1 . .
C C16 0.5162(4) 0.19504(19) 0.67729(12) 0.0333(6) Uani d . . . 1 . .
H H16A 0.4582 0.1397 0.6795 0.05 Uiso calc U . R 1 . .
H H16B 0.5593 0.2068 0.7099 0.05 Uiso calc U . R 1 . .
H H16C 0.5879 0.1854 0.652 0.05 Uiso calc U . R 1 . .
C C17 0.3267(3) 0.2726(2) 0.59786(10) 0.0285(6) Uani d . . . 1 . .
H H17A 0.2822 0.3289 0.5854 0.043 Uiso calc U . R 1 . .
H H17B 0.2575 0.2237 0.6017 0.043 Uiso calc U . R 1 . .
H H17C 0.3971 0.2525 0.5739 0.043 Uiso calc U . R 1 . .
C C18 0.5724(3) 0.4097(2) 0.76220(8) 0.0240(5) Uani d . . . 1 . .
H H18A 0.4875 0.4458 0.7659 0.036 Uiso calc U . R 1 . .
H H18B 0.6407 0.4312 0.7866 0.036 Uiso calc U . R 1 . .
H H18C 0.5525 0.3442 0.7681 0.036 Uiso calc U . R 1 . .
C C19 0.8013(3) 0.3521(2) 0.69282(10) 0.0243(5) Uani d . . . 1 . .
H H19A 0.8413 0.3586 0.6593 0.036 Uiso calc U . R 1 . .
H H19B 0.7776 0.2872 0.6988 0.036 Uiso calc U . R 1 . .
H H19C 0.8682 0.3727 0.718 0.036 Uiso calc U . R 1 . .
C C20 0.6874(3) 0.54896(18) 0.68744(10) 0.0244(5) Uani d . . . 1 . .
H H20A 0.6997 0.5607 0.6516 0.037 Uiso calc U . R 1 . .
H H20B 0.7732 0.5631 0.7052 0.037 Uiso calc U . R 1 . .
H H20C 0.6132 0.5882 0.7004 0.037 Uiso calc U . R 1 . .
C C22 0.2878(3) 0.47065(19) 0.30759(10) 0.0241(5) Uani d . . . 1 . .
H H22A 0.2932 0.5265 0.2869 0.036 Uiso calc U . R 1 . .
H H22B 0.2029 0.472 0.3274 0.036 Uiso calc U . R 1 . .
H H22C 0.2876 0.4159 0.286 0.036 Uiso calc U . R 1 . .
C C21 0.4353(3) 0.35831(17) 0.38863(10) 0.0236(5) Uani d . . . 1 . .
H H21A 0.4581 0.3052 0.3674 0.035 Uiso calc U . R 1 . .
H H21B 0.343 0.3501 0.4027 0.035 Uiso calc U . R 1 . .
H H21C 0.5026 0.363 0.4159 0.035 Uiso calc U . R 1 . .
C C23 0.5937(3) 0.4618(2) 0.30838(10) 0.0270(5) Uani d . . . 1 . .
H H23A 0.5857 0.4088 0.2857 0.041 Uiso calc U . R 1 . .
H H23B 0.6773 0.4554 0.3287 0.041 Uiso calc U . R 1 . .
H H23C 0.5988 0.519 0.2888 0.041 Uiso calc U . R 1 . .
C C24 0.1920(2) 0.68257(17) 0.36232(9) 0.0192(4) Uani d . . . 1 . .
H H24A 0.1688 0.7449 0.3506 0.029 Uiso calc U . R 1 . .
H H24B 0.1446 0.6703 0.394 0.029 Uiso calc U . R 1 . .
H H24C 0.1629 0.6371 0.3372 0.029 Uiso calc U . R 1 . .
C C25 0.4724(3) 0.70530(17) 0.31235(8) 0.0208(4) Uani d . . . 1 . .
H H25A 0.4435 0.6631 0.2856 0.031 Uiso calc U . R 1 . .
H H25B 0.5722 0.7004 0.3171 0.031 Uiso calc U . R 1 . .
H H25C 0.4486 0.7689 0.3031 0.031 Uiso calc U . R 1 . .
C C26 0.4341(2) 0.75861(16) 0.42098(9) 0.0184(4) Uani d . . . 1 . .
H H26A 0.5348 0.7616 0.4228 0.028 Uiso calc U . R 1 . .
H H26B 0.3972 0.7391 0.4535 0.028 Uiso calc U . R 1 . .
H H26C 0.3974 0.8198 0.4124 0.028 Uiso calc U . R 1 . .

loop_
_atom_site_aniso_label
_atom_site_aniso_U_11
_atom_site_aniso_U_22
_atom_site_aniso_U_33
_atom_site_aniso_U_12
_atom_site_aniso_U_13
_atom_site_aniso_U_23
Sn01 0.01212(5) 0.01060(5) 0.00962(5) -0.00048(5) -0.00093(5) -0.00019(5)
C1 0.0123(9) 0.0132(8) 0.0099(8) -0.0007(6) -0.0002(6) 0.0001(6)
Si1 0.0219(3) 0.0152(3) 0.0154(3) -0.0019(2) 0.0000(2) 0.0019(2)
N1 0.0132(8) 0.0147(8) 0.0117(8) 0.0020(6) 0.0020(6) 0.0010(6)
Si2 0.0142(2) 0.0173(3) 0.0106(2) 0.0004(2) -0.00062(19) 0.0015(2)
C2 0.0116(8) 0.0083(7) 0.0110(8) 0.0001(7) -0.0003(7) -0.0008(6)
N2 0.0141(7) 0.0143(8) 0.0103(7) 0.0019(7) 0.0011(6) 0.0003(6)
N3 0.0138(7) 0.0133(8) 0.0097(7) 0.0004(6) 0.0005(6) 0.0025(5)
Si3 0.0132(2) 0.0108(2) 0.0114(2) -0.0004(2) -0.0020(2) 0.0007(2)
C3 0.0138(9) 0.0195(10) 0.0151(10) 0.0039(8) 0.0029(8) 0.0016(8)
N4 0.0096(7) 0.0157(8) 0.0103(7) -0.0001(6) 0.0005(6) 0.0004(6)
C4 0.0288(12) 0.0208(12) 0.0244(12) 0.0058(10) 0.0073(10) -0.0039(9)
Si4 0.0178(3) 0.0135(3) 0.0128(3) -0.0011(2) -0.0004(2) -0.0028(2)
N5 0.0096(7) 0.0141(7) 0.0101(7) -0.0002(6) 0.0012(6) 0.0001(6)
C5 0.0155(10) 0.0344(14) 0.0253(12) 0.0032(10) 0.0066(9) 0.0032(10)
C9 0.0084(8) 0.0163(9) 0.0140(9) -0.0011(7) 0.0005(6) 0.0001(7)
C8 0.0429(16) 0.0191(12) 0.0191(11) 0.0095(11) 0.0103(11) -0.0022(9)
C7 0.0151(10) 0.0470(19) 0.0284(13) 0.0071(11) 0.0065(9) 0.0075(12)
N6 0.0116(7) 0.0108(7) 0.0087(7) 0.0011(5) -0.0024(5) -0.0003(5)
C6 0.0197(10) 0.0205(11) 0.0157(10) 0.0103(8) 0.0058(8) 0.0049(8)
C10 0.0137(9) 0.0220(12) 0.0218(10) 0.0045(8) 0.0007(8) -0.0017(8)
C11 0.0179(10) 0.0205(12) 0.0266(12) -0.0048(8) 0.0029(9) 0.0029(9)
C12 0.0103(8) 0.0156(9) 0.0142(8) -0.0010(8) 0.0008(6) 0.0013(8)
C13 0.0129(9) 0.0176(10) 0.0246(11) -0.0024(8) -0.0010(8) -0.0016(8)
C14 0.0173(10) 0.0207(11) 0.0232(11) 0.0029(9) 0.0073(9) -0.0003(9)
C15 0.0276(12) 0.0273(13) 0.0257(13) -0.0081(10) 0.0055(10) 0.0018(10)
C16 0.0392(15) 0.0194(11) 0.0412(16) 0.0008(12) -0.0038(13) 0.0081(11)
C17 0.0395(15) 0.0221(12) 0.0238(12) -0.0097(11) -0.0056(11) -0.0002(10)
C18 0.0235(10) 0.0352(13) 0.0134(9) -0.0037(11) 0.0006(8) -0.0002(10)
C19 0.0199(11) 0.0332(14) 0.0198(11) 0.0080(10) -0.0033(9) 0.0002(10)
C20 0.0270(12) 0.0222(12) 0.0240(12) -0.0068(10) -0.0082(10) 0.0047(9)
C22 0.0305(13) 0.0224(12) 0.0193(11) -0.0049(10) -0.0095(10) -0.0001(9)
C21 0.0334(13) 0.0152(10) 0.0223(11) -0.0011(9) -0.0051(9) -0.0023(9)
C23 0.0286(13) 0.0284(13) 0.0241(12) -0.0018(11) 0.0104(10) -0.0088(10)
C24 0.0165(10) 0.0194(11) 0.0218(11) 0.0017(8) -0.0036(8) 0.0011(9)
C25 0.0228(10) 0.0227(10) 0.0169(9) -0.0031(10) 0.0025(10) 0.0049(8)
C26 0.0231(10) 0.0128(9) 0.0193(10) 0.0002(8) -0.0052(8) -0.0021(8)

loop_
_atom_type_symbol
_atom_type_description
_atom_type_scat_dispersion_real
_atom_type_scat_dispersion_imag
_atom_type_scat_source
C C 0.0033 0.0016 'International Tables Vol C Tables 4.2.6.8 and 6.1.1.4'
H H 0.0000 0.0000 'International Tables Vol C Tables 4.2.6.8 and 6.1.1.4'
N N 0.0061 0.0033 'International Tables Vol C Tables 4.2.6.8 and 6.1.1.4'
Si Si 0.0817 0.0704 'International Tables Vol C Tables 4.2.6.8 and 6.1.1.4'
Sn Sn -0.6537 1.4246 'International Tables Vol C Tables 4.2.6.8 and 6.1.1.4'

loop_
_geom_angle_atom_site_label_1
_geom_angle_atom_site_label_2
_geom_angle_atom_site_label_3
_geom_angle_site_symmetry_1
_geom_angle_site_symmetry_3
_geom_angle
_geom_angle_publ_flag
N2 Sn01 N4 . . 101.56(8) ?
N2 Sn01 N5 . . 96.01(7) ?
N4 Sn01 N5 . . 57.43(8) ?
N2 Sn01 N1 . . 57.45(7) ?
N4 Sn01 N1 . . 96.49(8) ?
N5 Sn01 N1 . . 140.31(7) ?
N1 C1 N2 . . 113.43(19) ?
N1 C1 N3 . . 124.39(18) ?
N2 C1 N3 . . 122.14(19) ?
N3 Si1 C17 . . 108.99(11) ?
N3 Si1 C16 . . 109.01(13) ?
C17 Si1 C16 . . 108.88(14) ?
N3 Si1 C15 . . 113.79(11) ?
C17 Si1 C15 . . 109.19(15) ?
C16 Si1 C15 . . 106.87(15) ?
C1 N1 C3 . . 121.97(18) ?
C1 N1 Sn01 . . 87.44(13) ?
C3 N1 Sn01 . . 139.82(15) ?
N3 Si2 C20 . . 108.46(10) ?
N3 Si2 C18 . . 109.08(11) ?
C20 Si2 C18 . . 109.20(13) ?
N3 Si2 C19 . . 113.51(11) ?
C20 Si2 C19 . . 109.54(14) ?
C18 Si2 C19 . . 106.97(12) ?
N5 C2 N4 . . 113.25(18) ?
N5 C2 N6 . . 124.77(18) ?
N4 C2 N6 . . 121.90(19) ?
C1 N2 C6 . . 124.94(19) ?
C1 N2 Sn01 . . 99.09(14) ?
C6 N2 Sn01 . . 135.48(15) ?
C1 N3 Si1 . . 118.34(14) ?
C1 N3 Si2 . . 117.44(14) ?
Si1 N3 Si2 . . 124.21(10) ?
N6 Si3 C26 . . 109.04(10) ?
N6 Si3 C24 . . 113.09(10) ?
C26 Si3 C24 . . 108.54(11) ?
N6 Si3 C25 . . 108.82(10) ?
C26 Si3 C25 . . 108.10(12) ?
C24 Si3 C25 . . 109.15(12) ?
N1 C3 C4 . . 109.9(2) ?
N1 C3 C5 . . 110.9(2) ?
C4 C3 C5 . . 109.3(2) ?
N1 C3 H3 . . 108.9 ?
C4 C3 H3 . . 108.9 ?
C5 C3 H3 . . 108.9 ?
C2 N4 C9 . . 124.77(18) ?
C2 N4 Sn01 . . 98.49(14) ?
C9 N4 Sn01 . . 136.20(14) ?
C3 C4 H4A . . 109.5 ?
C3 C4 H4B . . 109.5 ?
H4A C4 H4B . . 109.5 ?
C3 C4 H4C . . 109.5 ?
H4A C4 H4C . . 109.5 ?
H4B C4 H4C . . 109.5 ?
N6 Si4 C21 . . 109.15(12) ?
N6 Si4 C22 . . 109.22(11) ?
C21 Si4 C22 . . 110.31(13) ?
N6 Si4 C23 . . 114.08(11) ?
C21 Si4 C23 . . 108.67(14) ?
C22 Si4 C23 . . 105.33(14) ?
C2 N5 C12 . . 122.64(18) ?
C2 N5 Sn01 . . 87.65(12) ?
C12 N5 Sn01 . . 137.99(14) ?
C3 C5 H5A . . 109.5 ?
C3 C5 H5B . . 109.5 ?
H5A C5 H5B . . 109.5 ?
C3 C5 H5C . . 109.5 ?
H5A C5 H5C . . 109.5 ?
H5B C5 H5C . . 109.5 ?
N4 C9 C10 . . 110.06(18) ?
N4 C9 C11 . . 109.87(18) ?
C10 C9 C11 . . 109.79(19) ?
N4 C9 H9 . . 109.0 ?
C10 C9 H9 . . 109.0 ?
C11 C9 H9 . . 109.0 ?
C6 C8 H8A . . 109.5 ?
C6 C8 H8B . . 109.5 ?
H8A C8 H8B . . 109.5 ?
C6 C8 H8C . . 109.5 ?
H8A C8 H8C . . 109.5 ?
H8B C8 H8C . . 109.5 ?
C6 C7 H7A . . 109.5 ?
C6 C7 H7B . . 109.5 ?
H7A C7 H7B . . 109.5 ?
C6 C7 H7C . . 109.5 ?
H7A C7 H7C . . 109.5 ?
H7B C7 H7C . . 109.5 ?
C2 N6 Si4 . . 119.35(14) ?
C2 N6 Si3 . . 116.63(13) ?
Si4 N6 Si3 . . 124.01(11) ?
N2 C6 C8 . . 110.0(2) ?
N2 C6 C7 . . 110.1(2) ?
C8 C6 C7 . . 110.5(2) ?
N2 C6 H6 . . 108.7 ?
C8 C6 H6 . . 108.7 ?
C7 C6 H6 . . 108.7 ?
C9 C10 H10A . . 109.5 ?
C9 C10 H10B . . 109.5 ?
H10A C10 H10B . . 109.5 ?
C9 C10 H10C . . 109.5 ?
H10A C10 H10C . . 109.5 ?
H10B C10 H10C . . 109.5 ?
C9 C11 H11A . . 109.5 ?
C9 C11 H11B . . 109.5 ?
H11A C11 H11B . . 109.5 ?
C9 C11 H11C . . 109.5 ?
H11A C11 H11C . . 109.5 ?
H11B C11 H11C . . 109.5 ?
N5 C12 C13 . . 109.79(18) ?
N5 C12 C14 . . 110.78(19) ?
C13 C12 C14 . . 109.20(19) ?
N5 C12 H12 . . 109.0 ?
C13 C12 H12 . . 109.0 ?
C14 C12 H12 . . 109.0 ?
C12 C13 H13A . . 109.5 ?
C12 C13 H13B . . 109.5 ?
H13A C13 H13B . . 109.5 ?
C12 C13 H13C . . 109.5 ?
H13A C13 H13C . . 109.5 ?
H13B C13 H13C . . 109.5 ?
C12 C14 H14A . . 109.5 ?
C12 C14 H14B . . 109.5 ?
H14A C14 H14B . . 109.5 ?
C12 C14 H14C . . 109.5 ?
H14A C14 H14C . . 109.5 ?
H14B C14 H14C . . 109.5 ?
Si1 C15 H15A . . 109.5 ?
Si1 C15 H15B . . 109.5 ?
H15A C15 H15B . . 109.5 ?
Si1 C15 H15C . . 109.5 ?
H15A C15 H15C . . 109.5 ?
H15B C15 H15C . . 109.5 ?
Si1 C16 H16A . . 109.5 ?
Si1 C16 H16B . . 109.5 ?
H16A C16 H16B . . 109.5 ?
Si1 C16 H16C . . 109.5 ?
H16A C16 H16C . . 109.5 ?
H16B C16 H16C . . 109.5 ?
Si1 C17 H17A . . 109.5 ?
Si1 C17 H17B . . 109.5 ?
H17A C17 H17B . . 109.5 ?
Si1 C17 H17C . . 109.5 ?
H17A C17 H17C . . 109.5 ?
H17B C17 H17C . . 109.5 ?
Si2 C18 H18A . . 109.5 ?
Si2 C18 H18B . . 109.5 ?
H18A C18 H18B . . 109.5 ?
Si2 C18 H18C . . 109.5 ?
H18A C18 H18C . . 109.5 ?
H18B C18 H18C . . 109.5 ?
Si2 C19 H19A . . 109.5 ?
Si2 C19 H19B . . 109.5 ?
H19A C19 H19B . . 109.5 ?
Si2 C19 H19C . . 109.5 ?
H19A C19 H19C . . 109.5 ?
H19B C19 H19C . . 109.5 ?
Si2 C20 H20A . . 109.5 ?
Si2 C20 H20B . . 109.5 ?
H20A C20 H20B . . 109.5 ?
Si2 C20 H20C . . 109.5 ?
H20A C20 H20C . . 109.5 ?
H20B C20 H20C . . 109.5 ?
Si4 C22 H22A . . 109.5 ?
Si4 C22 H22B . . 109.5 ?
H22A C22 H22B . . 109.5 ?
Si4 C22 H22C . . 109.5 ?
H22A C22 H22C . . 109.5 ?
H22B C22 H22C . . 109.5 ?
Si4 C21 H21A . . 109.5 ?
Si4 C21 H21B . . 109.5 ?
H21A C21 H21B . . 109.5 ?
Si4 C21 H21C . . 109.5 ?
H21A C21 H21C . . 109.5 ?
H21B C21 H21C . . 109.5 ?
Si4 C23 H23A . . 109.5 ?
Si4 C23 H23B . . 109.5 ?
H23A C23 H23B . . 109.5 ?
Si4 C23 H23C . . 109.5 ?
H23A C23 H23C . . 109.5 ?
H23B C23 H23C . . 109.5 ?
Si3 C24 H24A . . 109.5 ?
Si3 C24 H24B . . 109.5 ?
H24A C24 H24B . . 109.5 ?
Si3 C24 H24C . . 109.5 ?
H24A C24 H24C . . 109.5 ?
H24B C24 H24C . . 109.5 ?
Si3 C25 H25A . . 109.5 ?
Si3 C25 H25B . . 109.5 ?
H25A C25 H25B . . 109.5 ?
Si3 C25 H25C . . 109.5 ?
H25A C25 H25C . . 109.5 ?
H25B C25 H25C . . 109.5 ?
Si3 C26 H26A . . 109.5 ?
Si3 C26 H26B . . 109.5 ?
H26A C26 H26B . . 109.5 ?
Si3 C26 H26C . . 109.5 ?
H26A C26 H26C . . 109.5 ?
H26B C26 H26C . . 109.5 ?

loop_
_geom_bond_atom_site_label_1
_geom_bond_atom_site_label_2
_geom_bond_site_symmetry_2
_geom_bond_distance
_geom_bond_publ_flag
Sn01 N2 . 2.173(2) ?
Sn01 N4 . 2.179(2) ?
Sn01 N5 . 2.434(2) ?
Sn01 N1 . 2.441(2) ?
C1 N1 . 1.329(3) ?
C1 N2 . 1.338(3) ?
C1 N3 . 1.432(3) ?
Si1 N3 . 1.752(2) ?
Si1 C17 . 1.852(3) ?
Si1 C16 . 1.864(3) ?
Si1 C15 . 1.873(3) ?
N1 C3 . 1.460(3) ?
Si2 N3 . 1.760(2) ?
Si2 C20 . 1.867(3) ?
Si2 C18 . 1.871(3) ?
Si2 C19 . 1.875(3) ?
C2 N5 . 1.324(3) ?
C2 N4 . 1.343(3) ?
C2 N6 . 1.428(3) ?
N2 C6 . 1.459(3) ?
Si3 N6 . 1.770(2) ?
Si3 C26 . 1.863(2) ?
Si3 C24 . 1.870(3) ?
Si3 C25 . 1.872(3) ?
C3 C4 . 1.531(4) ?
C3 C5 . 1.539(4) ?
C3 H3 . 1.0 ?
N4 C9 . 1.460(3) ?
C4 H4A . 0.98 ?
C4 H4B . 0.98 ?
C4 H4C . 0.98 ?
Si4 N6 . 1.750(2) ?
Si4 C21 . 1.861(3) ?
Si4 C22 . 1.868(3) ?
Si4 C23 . 1.871(3) ?
N5 C12 . 1.463(3) ?
C5 H5A . 0.98 ?
C5 H5B . 0.98 ?
C5 H5C . 0.98 ?
C9 C10 . 1.521(3) ?
C9 C11 . 1.528(3) ?
C9 H9 . 1.0 ?
C8 C6 . 1.524(4) ?
C8 H8A . 0.98 ?
C8 H8B . 0.98 ?
C8 H8C . 0.98 ?
C7 C6 . 1.536(4) ?
C7 H7A . 0.98 ?
C7 H7B . 0.98 ?
C7 H7C . 0.98 ?
C6 H6 . 1.0 ?
C10 H10A . 0.98 ?
C10 H10B . 0.98 ?
C10 H10C . 0.98 ?
C11 H11A . 0.98 ?
C11 H11B . 0.98 ?
C11 H11C . 0.98 ?
C12 C13 . 1.527(3) ?
C12 C14 . 1.533(3) ?
C12 H12 . 1.0 ?
C13 H13A . 0.98 ?
C13 H13B . 0.98 ?
C13 H13C . 0.98 ?
C14 H14A . 0.98 ?
C14 H14B . 0.98 ?
C14 H14C . 0.98 ?
C15 H15A . 0.98 ?
C15 H15B . 0.98 ?
C15 H15C . 0.98 ?
C16 H16A . 0.98 ?
C16 H16B . 0.98 ?
C16 H16C . 0.98 ?
C17 H17A . 0.98 ?
C17 H17B . 0.98 ?
C17 H17C . 0.98 ?
C18 H18A . 0.98 ?
C18 H18B . 0.98 ?
C18 H18C . 0.98 ?
C19 H19A . 0.98 ?
C19 H19B . 0.98 ?
C19 H19C . 0.98 ?
C20 H20A . 0.98 ?
C20 H20B . 0.98 ?
C20 H20C . 0.98 ?
C22 H22A . 0.98 ?
C22 H22B . 0.98 ?
C22 H22C . 0.98 ?
C21 H21A . 0.98 ?
C21 H21B . 0.98 ?
C21 H21C . 0.98 ?
C23 H23A . 0.98 ?
C23 H23B . 0.98 ?
C23 H23C . 0.98 ?
C24 H24A . 0.98 ?
C24 H24B . 0.98 ?
C24 H24C . 0.98 ?
C25 H25A . 0.98 ?
C25 H25B . 0.98 ?
C25 H25C . 0.98 ?
C26 H26A . 0.98 ?
C26 H26B . 0.98 ?
C26 H26C . 0.98 ?

loop_
_geom_torsion_atom_site_label_1
_geom_torsion_atom_site_label_2
_geom_torsion_atom_site_label_3
_geom_torsion_atom_site_label_4
_geom_torsion_site_symmetry_1
_geom_torsion_site_symmetry_2
_geom_torsion_site_symmetry_3
_geom_torsion_site_symmetry_4
_geom_torsion
_geom_torsion_publ_flag
N2 C1 N1 C3 . . . . -165.3(2) ?
N3 C1 N1 C3 . . . . 12.5(3) ?
N2 C1 N1 Sn01 . . . . -14.42(17) ?
N3 C1 N1 Sn01 . . . . 163.41(18) ?
N1 C1 N2 C6 . . . . -170.5(2) ?
N3 C1 N2 C6 . . . . 11.6(3) ?
N1 C1 N2 Sn01 . . . . 16.4(2) ?
N3 C1 N2 Sn01 . . . . -161.45(16) ?
N1 C1 N3 Si1 . . . . 78.9(2) ?
N2 C1 N3 Si1 . . . . -103.4(2) ?
N1 C1 N3 Si2 . . . . -100.6(2) ?
N2 C1 N3 Si2 . . . . 77.0(2) ?
C17 Si1 N3 C1 . . . . 16.79(19) ?
C16 Si1 N3 C1 . . . . 135.52(17) ?
C15 Si1 N3 C1 . . . . -105.32(18) ?
C17 Si1 N3 Si2 . . . . -163.71(14) ?
C16 Si1 N3 Si2 . . . . -44.99(17) ?
C15 Si1 N3 Si2 . . . . 74.18(17) ?
C20 Si2 N3 C1 . . . . 17.11(19) ?
C18 Si2 N3 C1 . . . . 135.96(17) ?
C19 Si2 N3 C1 . . . . -104.88(18) ?
C20 Si2 N3 Si1 . . . . -162.39(13) ?
C18 Si2 N3 Si1 . . . . -43.54(17) ?
C19 Si2 N3 Si1 . . . . 75.62(16) ?
C1 N1 C3 C4 . . . . 121.9(2) ?
Sn01 N1 C3 C4 . . . . -9.2(3) ?
C1 N1 C3 C5 . . . . -117.1(2) ?
Sn01 N1 C3 C5 . . . . 111.8(2) ?
N5 C2 N4 C9 . . . . -169.20(19) ?
N6 C2 N4 C9 . . . . 13.8(3) ?
N5 C2 N4 Sn01 . . . . 18.11(19) ?
N6 C2 N4 Sn01 . . . . -158.86(15) ?
N4 C2 N5 C12 . . . . -164.95(18) ?
N6 C2 N5 C12 . . . . 11.9(3) ?
N4 C2 N5 Sn01 . . . . -15.98(17) ?
N6 C2 N5 Sn01 . . . . 160.88(18) ?
C2 N4 C9 C10 . . . . -123.8(2) ?
Sn01 N4 C9 C10 . . . . 45.7(3) ?
C2 N4 C9 C11 . . . . 115.2(2) ?
Sn01 N4 C9 C11 . . . . -75.3(3) ?
N5 C2 N6 Si4 . . . . 80.5(2) ?
N4 C2 N6 Si4 . . . . -102.9(2) ?
N5 C2 N6 Si3 . . . . -98.6(2) ?
N4 C2 N6 Si3 . . . . 78.0(2) ?
C21 Si4 N6 C2 . . . . 22.75(19) ?
C22 Si4 N6 C2 . . . . 143.44(17) ?
C23 Si4 N6 C2 . . . . -99.01(19) ?
C21 Si4 N6 Si3 . . . . -158.20(13) ?
C22 Si4 N6 Si3 . . . . -37.52(16) ?
C23 Si4 N6 Si3 . . . . 80.04(16) ?
C26 Si3 N6 C2 . . . . 12.44(18) ?
C24 Si3 N6 C2 . . . . -108.41(17) ?
C25 Si3 N6 C2 . . . . 130.13(17) ?
C26 Si3 N6 Si4 . . . . -166.63(12) ?
C24 Si3 N6 Si4 . . . . 72.53(15) ?
C25 Si3 N6 Si4 . . . . -48.94(16) ?
C1 N2 C6 C8 . . . . 117.5(2) ?
Sn01 N2 C6 C8 . . . . -72.3(3) ?
C1 N2 C6 C7 . . . . -120.5(2) ?
Sn01 N2 C6 C7 . . . . 49.7(3) ?
C2 N5 C12 C13 . . . . 120.9(2) ?
Sn01 N5 C12 C13 . . . . -8.8(3) ?
C2 N5 C12 C14 . . . . -118.4(2) ?
Sn01 N5 C12 C14 . . . . 111.9(2) ?
